data_2243457
loop_
_publ_author_name
'Pokharel, Uttam R.'
'Bergeron, Jonathan T.'
'Fronczek, Frank R.'

_publ_section_title
;
 Synthesis and crystal structures of 2-(ferrocenylcarbonyl)benzoic acid
 and 3-ferrocenylphthalide
;
_journal_issue 7
_journal_name_full 'Acta Crystallographica Section E'
_journal_page_first 1163
_journal_page_last 1167
_journal_paper_doi 10.1107/S2056989020008452
_journal_volume 76
_journal_year 2020
_chemical_formula_iupac '[Fe (C5 H5) (C13 H9 O2)]'
_chemical_formula_moiety 'C18 H14 Fe O2'
_chemical_formula_sum 'C18 H14 Fe O2'
_chemical_formula_weight 318.14
_chemical_name_common
;
3-Ferrocenylphthalide
;
_chemical_name_systematic
;
3-Ferrocenyl-2-benzofuran-1(3<i>H</i>)-one
;
_space_group_crystal_system monoclinic
_space_group_IT_number 15
_space_group_name_Hall '-C 2yc'
_space_group_name_H-M_alt 'C 1 2/c 1'
_atom_sites_solution_hydrogens geom
_atom_sites_solution_primary direct
_atom_sites_solution_secondary difmap
_audit_creation_method SHELXL-2014/7
_cell_angle_alpha 90
_cell_angle_beta 100.2019(16)
_cell_angle_gamma 90
_cell_formula_units_Z 8
_cell_length_a 35.4613(11)
_cell_length_b 5.6873(2)
_cell_length_c 13.1523(4)
_cell_measurement_reflns_used 7794
_cell_measurement_temperature 110.0(5)
_cell_measurement_theta_max 32.06
_cell_measurement_theta_min 3.15
_cell_volume 2610.61(15)
_computing_cell_refinement
;
SAINT (Bruker, 2016)
;
_computing_data_collection
;
APEX3 (Bruker, 2016)
;
_computing_data_reduction
;
SAINT (Bruker, 2016)
;
_computing_molecular_graphics
;
Mercury (Macrae <i>et al.</i>, 2020)
;
_computing_publication_material
;
publCIF (Westrip, 2010)
;
_computing_structure_refinement
;
<i>SHELXL2014/7</i> (Sheldrick, 2015)
;
_computing_structure_solution
;
SHELXS97 (Sheldrick, 2008)
;
_diffrn_ambient_temperature 110.0(5)
_diffrn_measured_fraction_theta_full 0.988
_diffrn_measured_fraction_theta_max 0.991
_diffrn_measurement_device_type 'Bruker Kappa APEXII DUO CCD'
_diffrn_measurement_method '\f and \w scans'
_diffrn_radiation_monochromator 'TRIUMPH curved graphite'
_diffrn_radiation_source 'fine-focus sealed tube'
_diffrn_radiation_type MoK\a
_diffrn_radiation_wavelength 0.71073
_diffrn_reflns_av_R_equivalents 0.0283
_diffrn_reflns_av_unetI/netI 0.0267
_diffrn_reflns_limit_h_max 52
_diffrn_reflns_limit_h_min -52
_diffrn_reflns_limit_k_max 8
_diffrn_reflns_limit_k_min -7
_diffrn_reflns_limit_l_max 19
_diffrn_reflns_limit_l_min -19
_diffrn_reflns_number 18463
_diffrn_reflns_theta_full 25.000
_diffrn_reflns_theta_max 32.096
_diffrn_reflns_theta_min 3.157
_exptl_absorpt_coefficient_mu 1.156
_exptl_absorpt_correction_T_max 0.966
_exptl_absorpt_correction_T_min 0.826
_exptl_absorpt_correction_type multi-scan
_exptl_absorpt_process_details
;
(SADABS; Krause <i>et al.</i>, 2015)
;
_exptl_crystal_colour yellow
_exptl_crystal_density_diffrn 1.619
_exptl_crystal_description plate
_exptl_crystal_F_000 1312
_exptl_crystal_size_max 0.420
_exptl_crystal_size_mid 0.380
_exptl_crystal_size_min 0.030
_refine_diff_density_max 0.910
_refine_diff_density_min -0.493
_refine_ls_extinction_method none
_refine_ls_goodness_of_fit_ref 1.178
_refine_ls_hydrogen_treatment constr
_refine_ls_matrix_type full
_refine_ls_number_parameters 190
_refine_ls_number_reflns 4536
_refine_ls_number_restraints 0
_refine_ls_restrained_S_all 1.178
_refine_ls_R_factor_all 0.0541
_refine_ls_R_factor_gt 0.0467
_refine_ls_shift/su_max 0.001
_refine_ls_shift/su_mean 0.000
_refine_ls_structure_factor_coef Fsqd
_refine_ls_weighting_details 'w=1/[\s^2^(Fo^2^)+(0.0315P)^2^+13.1297P] where P=(Fo^2^+2Fc^2^)/3'
_refine_ls_weighting_scheme calc
_refine_ls_wR_factor_gt 0.1131
_refine_ls_wR_factor_ref 0.1160
_reflns_number_gt 3996
_reflns_number_total 4536
_reflns_threshold_expression 'I > 2\s(I)'
_cod_data_source_file zl2783sup1.cif
_cod_data_source_block 2
_cod_original_sg_symbol_H-M 'C 2/c'
_cod_database_code 2243457
_shelx_space_group_comment
;
The symmetry employed for this shelxl refinement is uniquely defined
by the following loop, which should always be used as a source of
symmetry information in preference to the above space-group names.
They are only intended as comments.
;
_shelx_estimated_absorpt_t_min 0.643
_shelx_estimated_absorpt_t_max 0.966

loop_
_space_group_symop_operation_xyz
'x, y, z'
'-x, y, -z+1/2'
'x+1/2, y+1/2, z'
'-x+1/2, y+1/2, -z+1/2'
'-x, -y, -z'
'x, -y, z-1/2'
'-x+1/2, -y+1/2, -z'
'x+1/2, -y+1/2, z-1/2'

loop_
_atom_site_type_symbol
_atom_site_label
_atom_site_fract_x
_atom_site_fract_y
_atom_site_fract_z
_atom_site_U_iso_or_equiv
_atom_site_adp_type
_atom_site_calc_flag
_atom_site_occupancy
_atom_site_disorder_assembly
_atom_site_disorder_group
Fe Fe1 0.57389(2) 0.67010(6) 0.58883(2) 0.01039(8) Uani d 1 . .
O O1 0.65076(5) 1.0009(3) 0.84658(13) 0.0165(3) Uani d 1 . .
O O2 0.68358(5) 0.9504(4) 1.00710(14) 0.0250(4) Uani d 1 . .
C C1 0.60472(6) 0.8061(4) 0.72069(15) 0.0113(3) Uani d 1 . .
C C2 0.58955(6) 0.5814(4) 0.74145(16) 0.0130(4) Uani d 1 . .
H H2 0.6048 0.4402 0.7690 0.016 Uiso calc 1 . .
C C3 0.54919(6) 0.5933(5) 0.71433(16) 0.0159(4) Uani d 1 . .
H H3 0.5310 0.4614 0.7192 0.019 Uiso calc 1 . .
C C4 0.53896(6) 0.8244(5) 0.67775(17) 0.0173(4) Uani d 1 . .
H H4 0.5123 0.8830 0.6528 0.021 Uiso calc 1 . .
C C5 0.57335(6) 0.9569(4) 0.68203(16) 0.0143(4) Uani d 1 . .
H H5 0.5751 1.1249 0.6611 0.017 Uiso calc 1 . .
C C6 0.60854(6) 0.6500(4) 0.48005(16) 0.0146(4) Uani d 1 . .
H H6 0.6358 0.7030 0.4892 0.018 Uiso calc 1 . .
C C7 0.59580(7) 0.4215(4) 0.50246(16) 0.0149(4) Uani d 1 . .
H H7 0.6125 0.2861 0.5301 0.018 Uiso calc 1 . .
C C8 0.55499(7) 0.4205(4) 0.47973(17) 0.0163(4) Uani d 1 . .
H H8 0.5380 0.2842 0.4882 0.020 Uiso calc 1 . .
C C9 0.54272(7) 0.6482(5) 0.44290(17) 0.0176(4) Uani d 1 . .
H H9 0.5155 0.6999 0.4211 0.021 Uiso calc 1 . .
C C10 0.57580(7) 0.7897(4) 0.44237(16) 0.0168(4) Uani d 1 . .
H H10 0.5760 0.9580 0.4205 0.020 Uiso calc 1 . .
C C11 0.64568(6) 0.8790(4) 0.74621(16) 0.0133(4) Uani d 1 . .
H H11 0.6521 0.9870 0.6917 0.016 Uiso calc 1 . .
C C12 0.67423(6) 0.6817(4) 0.76521(17) 0.0142(4) Uani d 1 . .
C C13 0.69187(6) 0.6877(4) 0.86754(18) 0.0158(4) Uani d 1 . .
C C14 0.71987(7) 0.5259(5) 0.9088(2) 0.0200(4) Uani d 1 . .
H H14 0.7316 0.5313 0.9795 0.024 Uiso calc 1 . .
C C15 0.72993(7) 0.3569(5) 0.8429(2) 0.0228(5) Uani d 1 . .
H H15 0.7491 0.2445 0.8681 0.027 Uiso calc 1 . .
C C16 0.71201(7) 0.3503(5) 0.7390(2) 0.0210(5) Uani d 1 . .
H H16 0.7192 0.2325 0.6950 0.025 Uiso calc 1 . .
C C17 0.68418(7) 0.5112(4) 0.69940(19) 0.0180(4) Uani d 1 . .
H H17 0.6722 0.5054 0.6289 0.022 Uiso calc 1 . .
C C18 0.67642(6) 0.8863(4) 0.91828(18) 0.0170(4) Uani d 1 . .

loop_
_atom_site_aniso_label
_atom_site_aniso_U_11
_atom_site_aniso_U_22
_atom_site_aniso_U_33
_atom_site_aniso_U_12
_atom_site_aniso_U_13
_atom_site_aniso_U_23
Fe1 0.01266(13) 0.01193(14) 0.00692(13) -0.00146(11) 0.00262(9) -0.00142(10)
O1 0.0162(7) 0.0157(8) 0.0163(7) 0.0010(6) -0.0007(6) -0.0061(6)
O2 0.0213(8) 0.0346(11) 0.0175(8) 0.0019(8) -0.0012(6) -0.0067(8)
C1 0.0139(8) 0.0111(9) 0.0090(8) -0.0012(7) 0.0020(6) -0.0018(7)
C2 0.0148(9) 0.0151(9) 0.0093(8) -0.0028(7) 0.0026(7) -0.0001(7)
C3 0.0146(9) 0.0228(11) 0.0112(9) -0.0052(8) 0.0045(7) -0.0020(8)
C4 0.0143(9) 0.0251(11) 0.0128(9) 0.0013(8) 0.0035(7) -0.0049(8)
C5 0.0177(9) 0.0138(9) 0.0116(8) 0.0027(8) 0.0031(7) -0.0026(7)
C6 0.0185(9) 0.0162(10) 0.0109(8) -0.0033(8) 0.0069(7) -0.0019(7)
C7 0.0204(10) 0.0139(9) 0.0114(9) -0.0003(8) 0.0056(7) -0.0015(7)
C8 0.0209(10) 0.0167(10) 0.0121(9) -0.0051(8) 0.0047(7) -0.0042(8)
C9 0.0180(10) 0.0241(12) 0.0098(8) 0.0010(9) 0.0002(7) -0.0030(8)
C10 0.0267(11) 0.0150(10) 0.0094(8) 0.0001(8) 0.0050(8) -0.0002(7)
C11 0.0147(9) 0.0121(9) 0.0130(8) -0.0017(7) 0.0020(7) -0.0024(7)
C12 0.0127(8) 0.0138(9) 0.0168(9) -0.0017(7) 0.0043(7) -0.0006(8)
C13 0.0121(8) 0.0169(10) 0.0187(9) -0.0020(8) 0.0039(7) -0.0006(8)
C14 0.0132(9) 0.0240(12) 0.0225(11) 0.0009(8) 0.0025(8) 0.0038(9)
C15 0.0170(10) 0.0185(11) 0.0339(13) 0.0043(9) 0.0071(9) 0.0065(10)
C16 0.0161(10) 0.0198(11) 0.0280(12) 0.0020(9) 0.0064(9) -0.0008(9)
C17 0.0166(10) 0.0179(11) 0.0211(10) -0.0011(8) 0.0074(8) -0.0042(8)
C18 0.0124(9) 0.0198(11) 0.0186(10) -0.0032(8) 0.0021(7) -0.0037(8)

loop_
_atom_type_symbol
_atom_type_description
_atom_type_scat_dispersion_real
_atom_type_scat_dispersion_imag
_atom_type_scat_source
C C 0.0033 0.0016 'International Tables Vol C Tables 4.2.6.8 and 6.1.1.4'
H H 0.0000 0.0000 'International Tables Vol C Tables 4.2.6.8 and 6.1.1.4'
O O 0.0106 0.0060 'International Tables Vol C Tables 4.2.6.8 and 6.1.1.4'
Fe Fe 0.3463 0.8444 'International Tables Vol C Tables 4.2.6.8 and 6.1.1.4'

loop_
_geom_angle_atom_site_label_1
_geom_angle_atom_site_label_2
_geom_angle_atom_site_label_3
_geom_angle_site_symmetry_1
_geom_angle_site_symmetry_3
_geom_angle
_geom_angle_publ_flag
C1 Fe1 C9 . . 160.95(10) ?
C1 Fe1 C5 . . 40.95(8) ?
C9 Fe1 C5 . . 123.48(10) ?
C1 Fe1 C8 . . 157.36(9) ?
C9 Fe1 C8 . . 40.77(10) ?
C5 Fe1 C8 . . 159.82(9) ?
C1 Fe1 C4 . . 68.75(9) ?
C9 Fe1 C4 . . 106.36(9) ?
C5 Fe1 C4 . . 40.84(9) ?
C8 Fe1 C4 . . 122.84(9) ?
C1 Fe1 C6 . . 108.60(9) ?
C9 Fe1 C6 . . 68.39(9) ?
C5 Fe1 C6 . . 122.32(9) ?
C8 Fe1 C6 . . 68.51(9) ?
C4 Fe1 C6 . . 157.29(10) ?
C1 Fe1 C3 . . 68.63(9) ?
C9 Fe1 C3 . . 120.46(9) ?
C5 Fe1 C3 . . 68.64(10) ?
C8 Fe1 C3 . . 106.47(9) ?
C4 Fe1 C3 . . 40.71(10) ?
C6 Fe1 C3 . . 161.17(10) ?
C1 Fe1 C2 . . 41.07(8) ?
C9 Fe1 C2 . . 156.00(10) ?
C5 Fe1 C2 . . 68.80(9) ?
C8 Fe1 C2 . . 120.98(9) ?
C4 Fe1 C2 . . 68.41(9) ?
C6 Fe1 C2 . . 125.37(9) ?
C3 Fe1 C2 . . 40.38(9) ?
C1 Fe1 C7 . . 122.40(9) ?
C9 Fe1 C7 . . 68.44(9) ?
C5 Fe1 C7 . . 158.09(9) ?
C8 Fe1 C7 . . 40.72(9) ?
C4 Fe1 C7 . . 159.96(10) ?
C6 Fe1 C7 . . 40.65(9) ?
C3 Fe1 C7 . . 123.88(10) ?
C2 Fe1 C7 . . 108.02(9) ?
C1 Fe1 C10 . . 124.89(9) ?
C9 Fe1 C10 . . 40.66(10) ?
C5 Fe1 C10 . . 107.68(9) ?
C8 Fe1 C10 . . 68.48(9) ?
C4 Fe1 C10 . . 121.18(10) ?
C6 Fe1 C10 . . 40.54(9) ?
C3 Fe1 C10 . . 156.30(10) ?
C2 Fe1 C10 . . 162.11(9) ?
C7 Fe1 C10 . . 68.31(9) ?
C18 O1 C11 . . 110.93(17) ?
C5 C1 C2 . . 108.03(19) ?
C5 C1 C11 . . 125.5(2) ?
C2 C1 C11 . . 126.12(19) ?
C5 C1 Fe1 . . 69.92(12) ?
C2 C1 Fe1 . . 70.10(12) ?
C11 C1 Fe1 . . 130.81(14) ?
C3 C2 C1 . . 107.9(2) ?
C3 C2 Fe1 . . 69.79(12) ?
C1 C2 Fe1 . . 68.83(11) ?
C3 C2 H2 . . 126.1 ?
C1 C2 H2 . . 126.1 ?
Fe1 C2 H2 . . 126.1 ?
C2 C3 C4 . . 108.4(2) ?
C2 C3 Fe1 . . 69.83(12) ?
C4 C3 Fe1 . . 69.56(12) ?
C2 C3 H3 . . 125.8 ?
C4 C3 H3 . . 125.8 ?
Fe1 C3 H3 . . 125.8 ?
C3 C4 C5 . . 108.0(2) ?
C3 C4 Fe1 . . 69.73(13) ?
C5 C4 Fe1 . . 69.45(12) ?
C3 C4 H4 . . 126.0 ?
C5 C4 H4 . . 126.0 ?
Fe1 C4 H4 . . 126.0 ?
C1 C5 C4 . . 107.7(2) ?
C1 C5 Fe1 . . 69.13(12) ?
C4 C5 Fe1 . . 69.71(13) ?
C1 C5 H5 . . 126.2 ?
C4 C5 H5 . . 126.2 ?
Fe1 C5 H5 . . 126.2 ?
C10 C6 C7 . . 108.2(2) ?
C10 C6 Fe1 . . 70.02(12) ?
C7 C6 Fe1 . . 69.80(12) ?
C10 C6 H6 . . 125.9 ?
C7 C6 H6 . . 125.9 ?
Fe1 C6 H6 . . 125.9 ?
C6 C7 C8 . . 107.9(2) ?
C6 C7 Fe1 . . 69.55(12) ?
C8 C7 Fe1 . . 69.43(13) ?
C6 C7 H7 . . 126.0 ?
C8 C7 H7 . . 126.0 ?
Fe1 C7 H7 . . 126.0 ?
C9 C8 C7 . . 107.8(2) ?
C9 C8 Fe1 . . 69.49(13) ?
C7 C8 Fe1 . . 69.85(13) ?
C9 C8 H8 . . 126.1 ?
C7 C8 H8 . . 126.1 ?
Fe1 C8 H8 . . 126.1 ?
C10 C9 C8 . . 108.3(2) ?
C10 C9 Fe1 . . 70.17(13) ?
C8 C9 Fe1 . . 69.74(12) ?
C10 C9 H9 . . 125.9 ?
C8 C9 H9 . . 125.9 ?
Fe1 C9 H9 . . 125.9 ?
C6 C10 C9 . . 107.8(2) ?
C6 C10 Fe1 . . 69.43(12) ?
C9 C10 Fe1 . . 69.17(12) ?
C6 C10 H10 . . 126.1 ?
C9 C10 H10 . . 126.1 ?
Fe1 C10 H10 . . 126.1 ?
O1 C11 C1 . . 107.00(17) ?
O1 C11 C12 . . 103.34(17) ?
C1 C11 C12 . . 115.52(18) ?
O1 C11 H11 . . 110.2 ?
C1 C11 H11 . . 110.2 ?
C12 C11 H11 . . 110.2 ?
C13 C12 C17 . . 120.3(2) ?
C13 C12 C11 . . 108.63(19) ?
C17 C12 C11 . . 131.1(2) ?
C12 C13 C14 . . 122.2(2) ?
C12 C13 C18 . . 108.7(2) ?
C14 C13 C18 . . 129.1(2) ?
C15 C14 C13 . . 117.4(2) ?
C15 C14 H14 . . 121.3 ?
C13 C14 H14 . . 121.3 ?
C14 C15 C16 . . 120.4(2) ?
C14 C15 H15 . . 119.8 ?
C16 C15 H15 . . 119.8 ?
C17 C16 C15 . . 121.5(2) ?
C17 C16 H16 . . 119.3 ?
C15 C16 H16 . . 119.3 ?
C16 C17 C12 . . 118.2(2) ?
C16 C17 H17 . . 120.9 ?
C12 C17 H17 . . 120.9 ?
O2 C18 O1 . . 121.9(2) ?
O2 C18 C13 . . 129.9(2) ?
O1 C18 C13 . . 108.22(19) ?

loop_
_geom_bond_atom_site_label_1
_geom_bond_atom_site_label_2
_geom_bond_site_symmetry_2
_geom_bond_distance
_geom_bond_publ_flag
Fe1 C1 . 2.032(2) ?
Fe1 C9 . 2.042(2) ?
Fe1 C5 . 2.042(2) ?
Fe1 C8 . 2.045(2) ?
Fe1 C4 . 2.046(2) ?
Fe1 C6 . 2.047(2) ?
Fe1 C3 . 2.048(2) ?
Fe1 C2 . 2.049(2) ?
Fe1 C7 . 2.051(2) ?
Fe1 C10 . 2.055(2) ?
O1 C18 . 1.356(3) ?
O1 C11 . 1.474(3) ?
O2 C18 . 1.207(3) ?
C1 C5 . 1.425(3) ?
C1 C2 . 1.431(3) ?
C1 C11 . 1.490(3) ?
C2 C3 . 1.414(3) ?
C2 H2 . 1.0000 ?
C3 C4 . 1.424(4) ?
C3 H3 . 1.0000 ?
C4 C5 . 1.426(3) ?
C4 H4 . 1.0000 ?
C5 H5 . 1.0000 ?
C6 C10 . 1.421(3) ?
C6 C7 . 1.424(3) ?
C6 H6 . 1.0000 ?
C7 C8 . 1.425(3) ?
C7 H7 . 1.0000 ?
C8 C9 . 1.424(4) ?
C8 H8 . 1.0000 ?
C9 C10 . 1.423(3) ?
C9 H9 . 1.0000 ?
C10 H10 . 1.0000 ?
C11 C12 . 1.502(3) ?
C11 H11 . 1.0000 ?
C12 C13 . 1.381(3) ?
C12 C17 . 1.386(3) ?
C13 C14 . 1.391(3) ?
C13 C18 . 1.467(3) ?
C14 C15 . 1.383(4) ?
C14 H14 . 0.9500 ?
C15 C16 . 1.401(4) ?
C15 H15 . 0.9500 ?
C16 C17 . 1.378(3) ?
C16 H16 . 0.9500 ?
C17 H17 . 0.9500 ?

loop_
_geom_hbond_atom_site_label_D
_geom_hbond_atom_site_label_H
_geom_hbond_atom_site_label_A
_geom_hbond_site_symmetry_A
_geom_hbond_distance_DH
_geom_hbond_distance_HA
_geom_hbond_distance_DA
_geom_hbond_angle_DHA
C6 H6 O2 6_575 1.00 2.58 3.470(3) 148

loop_
_geom_torsion_atom_site_label_1
_geom_torsion_atom_site_label_2
_geom_torsion_atom_site_label_3
_geom_torsion_atom_site_label_4
_geom_torsion_site_symmetry_1
_geom_torsion_site_symmetry_2
_geom_torsion_site_symmetry_3
_geom_torsion_site_symmetry_4
_geom_torsion
_geom_torsion_publ_flag
C5 C1 C2 C3 . . . . 0.8(2) ?
C11 C1 C2 C3 . . . . 174.33(19) ?
Fe1 C1 C2 C3 . . . . -59.07(15) ?
C5 C1 C2 Fe1 . . . . 59.88(14) ?
C11 C1 C2 Fe1 . . . . -126.6(2) ?
C1 C2 C3 C4 . . . . -0.6(2) ?
Fe1 C2 C3 C4 . . . . -59.06(15) ?
C1 C2 C3 Fe1 . . . . 58.47(14) ?
C2 C3 C4 C5 . . . . 0.1(2) ?
Fe1 C3 C4 C5 . . . . -59.09(15) ?
C2 C3 C4 Fe1 . . . . 59.23(15) ?
C2 C1 C5 C4 . . . . -0.7(2) ?
C11 C1 C5 C4 . . . . -174.30(19) ?
Fe1 C1 C5 C4 . . . . 59.26(15) ?
C2 C1 C5 Fe1 . . . . -59.99(14) ?
C11 C1 C5 Fe1 . . . . 126.4(2) ?
C3 C4 C5 C1 . . . . 0.4(2) ?
Fe1 C4 C5 C1 . . . . -58.90(14) ?
C3 C4 C5 Fe1 . . . . 59.27(15) ?
C10 C6 C7 C8 . . . . -0.7(2) ?
Fe1 C6 C7 C8 . . . . 59.02(15) ?
C10 C6 C7 Fe1 . . . . -59.70(15) ?
C6 C7 C8 C9 . . . . 0.3(2) ?
Fe1 C7 C8 C9 . . . . 59.36(15) ?
C6 C7 C8 Fe1 . . . . -59.09(15) ?
C7 C8 C9 C10 . . . . 0.2(2) ?
Fe1 C8 C9 C10 . . . . 59.83(15) ?
C7 C8 C9 Fe1 . . . . -59.58(15) ?
C7 C6 C10 C9 . . . . 0.8(2) ?
Fe1 C6 C10 C9 . . . . -58.73(15) ?
C7 C6 C10 Fe1 . . . . 59.56(14) ?
C8 C9 C10 C6 . . . . -0.7(2) ?
Fe1 C9 C10 C6 . . . . 58.89(15) ?
C8 C9 C10 Fe1 . . . . -59.56(15) ?
C18 O1 C11 C1 . . . . 118.5(2) ?
C18 O1 C11 C12 . . . . -3.9(2) ?
C5 C1 C11 O1 . . . . 77.4(2) ?
C2 C1 C11 O1 . . . . -95.0(2) ?
Fe1 C1 C11 O1 . . . . 170.79(15) ?
C5 C1 C11 C12 . . . . -168.17(19) ?
C2 C1 C11 C12 . . . . 19.4(3) ?
Fe1 C1 C11 C12 . . . . -74.8(3) ?
O1 C11 C12 C13 . . . . 2.8(2) ?
C1 C11 C12 C13 . . . . -113.7(2) ?
O1 C11 C12 C17 . . . . -177.1(2) ?
C1 C11 C12 C17 . . . . 66.4(3) ?
C17 C12 C13 C14 . . . . -0.1(3) ?
C11 C12 C13 C14 . . . . 180.0(2) ?
C17 C12 C13 C18 . . . . 179.1(2) ?
C11 C12 C13 C18 . . . . -0.8(2) ?
C12 C13 C14 C15 . . . . 0.5(4) ?
C18 C13 C14 C15 . . . . -178.5(2) ?
C13 C14 C15 C16 . . . . -0.6(4) ?
C14 C15 C16 C17 . . . . 0.3(4) ?
C15 C16 C17 C12 . . . . 0.1(4) ?
C13 C12 C17 C16 . . . . -0.2(3) ?
C11 C12 C17 C16 . . . . 179.7(2) ?
C11 O1 C18 O2 . . . . -176.6(2) ?
C11 O1 C18 C13 . . . . 3.6(2) ?
C12 C13 C18 O2 . . . . 178.5(3) ?
C14 C13 C18 O2 . . . . -2.3(4) ?
C12 C13 C18 O1 . . . . -1.7(3) ?
C14 C13 C18 O1 . . . . 177.5(2) ?

_cod_database_fobs_code 2243457
